data_7159158
loop_
_publ_author_name
'Dhillon, Prakriti'
'Anaspure, Prasad'
'Wiklander, Jesper G.'
'Kathiravan, Subban'
'Nicholls, Ian A.'

_publ_section_title
;
 Diyne-steered switchable regioselectivity in cobalt(II)-catalysed
 C(sp<sup>2</sup>)-H activation of amides with unsymmetrical 1,3-diynes.
;
_journal_issue 9
_journal_name_full 'Organic &amp; biomolecular chemistry'
_journal_page_first 1942
_journal_page_last 1951
_journal_paper_doi 10.1039/d2ob02193e
_journal_volume 21
_journal_year 2023
_chemical_formula_sum 'C28 H19 Br N2 O2'
_chemical_formula_weight 495.36
_space_group_crystal_system monoclinic
_space_group_IT_number 14
_space_group_name_Hall '-P 2ybc'
_space_group_name_H-M_alt 'P 1 21/c 1'
_atom_sites_solution_hydrogens mixed
_audit_creation_method SHELXL-2014/7
_audit_update_record
;
2020-11-02 deposited with the CCDC.	2023-01-18 downloaded from the CCDC.
;
_cell_angle_alpha 90
_cell_angle_beta 93.0039(14)
_cell_angle_gamma 90
_cell_formula_units_Z 4
_cell_length_a 11.3549(3)
_cell_length_b 10.5712(4)
_cell_length_c 18.7259(6)
_cell_measurement_reflns_used 9060
_cell_measurement_temperature 296(2)
_cell_measurement_theta_max 24.30
_cell_measurement_theta_min 2.63
_cell_volume 2244.67(13)
_computing_cell_refinement 'Bruker SAINT'
_computing_data_collection 'Bruker APEX2'
_computing_data_reduction 'Bruker SAINT'
_computing_molecular_graphics 'Bruker SHELXTL'
_computing_publication_material 'Bruker SHELXTL'
_computing_structure_refinement 'SHELXL-2014/7 (Sheldrick, 2014)'
_computing_structure_solution 'SHELXS-97 (Sheldrick 2008)'
_diffrn_ambient_temperature 296(2)
_diffrn_measured_fraction_theta_full 1.000
_diffrn_measured_fraction_theta_max 1.000
_diffrn_measurement_device_type 'Bruker APEX-II CCD'
_diffrn_measurement_method '\f and \w scans'
_diffrn_radiation_type MoK\a
_diffrn_radiation_wavelength 0.71073
_diffrn_reflns_av_R_equivalents 0.0272
_diffrn_reflns_av_unetI/netI 0.0205
_diffrn_reflns_Laue_measured_fraction_full 1.000
_diffrn_reflns_Laue_measured_fraction_max 1.000
_diffrn_reflns_limit_h_max 13
_diffrn_reflns_limit_h_min -12
_diffrn_reflns_limit_k_max 12
_diffrn_reflns_limit_k_min -12
_diffrn_reflns_limit_l_max 22
_diffrn_reflns_limit_l_min -22
_diffrn_reflns_number 27377
_diffrn_reflns_point_group_measured_fraction_full 1.000
_diffrn_reflns_point_group_measured_fraction_max 1.000
_diffrn_reflns_theta_full 24.999
_diffrn_reflns_theta_max 24.999
_diffrn_reflns_theta_min 1.796
_exptl_absorpt_coefficient_mu 1.860
_exptl_absorpt_correction_type none
_exptl_crystal_colour yellow
_exptl_crystal_density_diffrn 1.466
_exptl_crystal_description Rectangular
_exptl_crystal_F_000 1008
_exptl_crystal_size_max 0.300
_exptl_crystal_size_mid 0.250
_exptl_crystal_size_min 0.160
_refine_diff_density_max 0.670
_refine_diff_density_min -0.701
_refine_diff_density_rms 0.049
_refine_ls_extinction_method none
_refine_ls_goodness_of_fit_ref 1.026
_refine_ls_hydrogen_treatment mixed
_refine_ls_matrix_type full
_refine_ls_number_parameters 302
_refine_ls_number_reflns 3966
_refine_ls_number_restraints 0
_refine_ls_restrained_S_all 1.026
_refine_ls_R_factor_all 0.0487
_refine_ls_R_factor_gt 0.0350
_refine_ls_shift/su_max 0.001
_refine_ls_shift/su_mean 0.000
_refine_ls_structure_factor_coef Fsqd
_refine_ls_weighting_details 'w=1/[\s^2^(Fo^2^)+(0.0378P)^2^+1.8119P] where P=(Fo^2^+2Fc^2^)/3'
_refine_ls_weighting_scheme calc
_refine_ls_wR_factor_gt 0.0812
_refine_ls_wR_factor_ref 0.0879
_reflns_Friedel_coverage 0.000
_reflns_number_gt 3207
_reflns_number_total 3966
_reflns_threshold_expression 'I > 2\s(I)'
_cod_data_source_file d2ob02193e2.cif
_cod_data_source_block ch3
_cod_depositor_comments 'Adding full bibliography for 7159156--7159161.cif.'
_cod_original_sg_symbol_H-M 'P 21/c'
_cod_database_code 7159158
_shelx_shelxl_version_number 2014/7
_shelx_space_group_comment
; 
The symmetry employed for this shelxl refinement is uniquely defined 
by the following loop, which should always be used as a source of 
symmetry information in preference to the above space-group names. 
They are only intended as comments. 
;
_shelx_estimated_absorpt_t_min 0.605
_shelx_estimated_absorpt_t_max 0.755

loop_
_space_group_symop_operation_xyz
'x, y, z'
'-x, y+1/2, -z+1/2'
'-x, -y, -z'
'x, -y-1/2, z-1/2'

loop_
_atom_site_label
_atom_site_type_symbol
_atom_site_fract_x
_atom_site_fract_y
_atom_site_fract_z
_atom_site_U_iso_or_equiv
_atom_site_adp_type
_atom_site_occupancy
_atom_site_site_symmetry_order
_atom_site_calc_flag
_atom_site_refinement_flags_posn
_atom_site_refinement_flags_adp
_atom_site_refinement_flags_occupancy
_atom_site_disorder_assembly
_atom_site_disorder_group
Br1 Br 0.64279(3) 1.48638(3) 0.16204(2) 0.05775(13) Uani 1 1 d . . . . .
C1 C 0.3965(2) 1.2122(2) 0.10443(12) 0.0348(5) Uani 1 1 d . . . . .
C2 C 0.4617(2) 1.3054(2) 0.14127(13) 0.0403(6) Uani 1 1 d . . . . .
H2 H 0.4442 1.3268 0.1877 0.048 Uiso 1 1 calc R U . . .
C3 C 0.5512(2) 1.3649(2) 0.10904(14) 0.0426(6) Uani 1 1 d . . . . .
C4 C 0.5785(2) 1.3348(3) 0.03949(15) 0.0486(7) Uani 1 1 d . . . . .
H4 H 0.6399 1.3759 0.0181 0.058 Uiso 1 1 calc R U . . .
C5 C 0.5140(2) 1.2442(3) 0.00283(13) 0.0443(6) Uani 1 1 d . . . . .
H5 H 0.5322 1.2246 -0.0437 0.053 Uiso 1 1 calc R U . . .
C6 C 0.4210(2) 1.1801(2) 0.03392(12) 0.0345(5) Uani 1 1 d . . . . .
C7 C 0.3521(2) 1.0836(2) -0.00323(12) 0.0340(5) Uani 1 1 d . . . . .
C8 C 0.2707(2) 1.0201(2) 0.03296(12) 0.0331(5) Uani 1 1 d . . . . .
C9 C 0.3063(2) 1.1445(2) 0.14246(12) 0.0354(6) Uani 1 1 d . . . . .
C10 C 0.3645(2) 1.0598(2) -0.08205(12) 0.0364(6) Uani 1 1 d . . . . .
H10A H 0.3314 0.9778 -0.0948 0.044 Uiso 1 1 calc R U . . .
H10B H 0.4474 1.0591 -0.0923 0.044 Uiso 1 1 calc R U . . .
C11 C 0.3013(2) 1.1616(2) -0.12612(12) 0.0377(6) Uani 1 1 d . . . . .
H11A H 0.2196 1.1668 -0.1137 0.045 Uiso 1 1 calc R U . . .
H11B H 0.3383 1.2430 -0.1164 0.045 Uiso 1 1 calc R U . . .
C12 C 0.1968(2) 0.9225(2) 0.00285(12) 0.0373(6) Uani 1 1 d . . . . .
C13 C 0.1320(2) 0.8397(2) -0.01783(13) 0.0410(6) Uani 1 1 d . . . . .
C14 C 0.0489(2) 0.7426(2) -0.03827(13) 0.0406(6) Uani 1 1 d . . . . .
C15 C 0.0661(3) 0.6635(3) -0.09513(15) 0.0620(9) Uani 1 1 d . . . . .
H15 H 0.1329 0.6721 -0.1214 0.074 Uiso 1 1 calc R U . . .
C16 C -0.0165(4) 0.5710(4) -0.11303(18) 0.0840(12) Uani 1 1 d . . . . .
H16 H -0.0046 0.5171 -0.1513 0.101 Uiso 1 1 calc R U . . .
C17 C -0.1154(4) 0.5580(4) -0.0751(2) 0.0777(11) Uani 1 1 d . . . . .
H17 H -0.1709 0.4962 -0.0878 0.093 Uiso 1 1 calc R U . . .
C18 C -0.1327(3) 0.6357(4) -0.0186(2) 0.0764(10) Uani 1 1 d . . . . .
H18 H -0.1996 0.6266 0.0075 0.092 Uiso 1 1 calc R U . . .
C19 C -0.0511(3) 0.7275(3) -0.00031(18) 0.0624(8) Uani 1 1 d . . . . .
H19 H -0.0634 0.7803 0.0383 0.075 Uiso 1 1 calc R U . . .
C20 C 0.1791(2) 0.9623(2) 0.14425(12) 0.0327(5) Uani 1 1 d . . . . .
C21 C 0.2341(2) 0.8515(2) 0.17151(12) 0.0326(5) Uani 1 1 d . . . . .
C22 C 0.3995(3) 0.7309(3) 0.18933(15) 0.0531(7) Uani 1 1 d . . . . .
H22 H 0.4793 0.7181 0.1829 0.064 Uiso 1 1 calc R U . . .
C23 C 0.3416(3) 0.6408(3) 0.22840(16) 0.0587(8) Uani 1 1 d . . . . .
H23 H 0.3816 0.5707 0.2473 0.070 Uiso 1 1 calc R U . . .
C24 C 0.2255(3) 0.6574(3) 0.23823(15) 0.0549(8) Uani 1 1 d . . . . .
H24 H 0.1845 0.5978 0.2638 0.066 Uiso 1 1 calc R U . . .
C25 C 0.1663(2) 0.7650(2) 0.20983(13) 0.0398(6) Uani 1 1 d . . . . .
C26 C 0.0465(2) 0.7912(3) 0.21818(14) 0.0486(7) Uani 1 1 d . . . . .
H26 H 0.0006 0.7338 0.2421 0.058 Uiso 1 1 calc R U . . .
C27 C -0.0029(2) 0.8989(3) 0.19189(15) 0.0509(7) Uani 1 1 d . . . . .
H27 H -0.0820 0.9155 0.1987 0.061 Uiso 1 1 calc R U . . .
C28 C 0.0640(2) 0.9864(3) 0.15429(14) 0.0436(6) Uani 1 1 d . . . . .
H28 H 0.0292 1.0604 0.1364 0.052 Uiso 1 1 calc R U . . .
N1 N 0.25032(18) 1.04847(18) 0.10498(9) 0.0330(5) Uani 1 1 d . . . . .
N2 N 0.35090(18) 0.8324(2) 0.16075(11) 0.0414(5) Uani 1 1 d . . . . .
O1 O 0.28208(18) 1.16649(17) 0.20467(9) 0.0494(5) Uani 1 1 d . . . . .
O2 O 0.30722(18) 1.13139(19) -0.19944(9) 0.0457(5) Uani 1 1 d . . . . .
H1O H 0.291(3) 1.191(3) -0.2225(17) 0.065(11) Uiso 1 1 d . . . . .

loop_
_atom_site_aniso_label
_atom_site_aniso_U_11
_atom_site_aniso_U_22
_atom_site_aniso_U_33
_atom_site_aniso_U_23
_atom_site_aniso_U_13
_atom_site_aniso_U_12
Br1 0.0622(2) 0.04381(19) 0.0668(2) -0.00908(14) -0.00052(15) -0.01052(14)
C1 0.0488(14) 0.0275(12) 0.0282(12) 0.0026(10) 0.0023(11) 0.0042(11)
C2 0.0545(16) 0.0345(14) 0.0323(13) -0.0028(11) 0.0042(12) 0.0014(12)
C3 0.0510(15) 0.0327(14) 0.0437(15) 0.0000(12) -0.0014(12) -0.0009(12)
C4 0.0504(16) 0.0487(17) 0.0472(16) 0.0052(14) 0.0080(13) -0.0087(14)
C5 0.0534(16) 0.0488(17) 0.0314(13) 0.0018(12) 0.0073(12) -0.0017(13)
C6 0.0461(14) 0.0292(13) 0.0282(12) 0.0048(10) 0.0029(10) 0.0050(11)
C7 0.0498(14) 0.0295(13) 0.0230(11) 0.0033(10) 0.0041(10) 0.0047(11)
C8 0.0488(14) 0.0271(12) 0.0236(11) 0.0006(10) 0.0025(10) 0.0050(11)
C9 0.0537(15) 0.0278(13) 0.0246(12) 0.0000(10) 0.0024(11) 0.0033(11)
C10 0.0510(15) 0.0326(13) 0.0260(12) 0.0003(10) 0.0063(11) 0.0014(11)
C11 0.0479(14) 0.0390(14) 0.0266(12) -0.0007(11) 0.0080(11) 0.0021(12)
C12 0.0543(15) 0.0335(14) 0.0246(12) 0.0008(11) 0.0060(11) 0.0045(13)
C13 0.0568(16) 0.0370(15) 0.0294(13) 0.0009(11) 0.0045(12) 0.0054(13)
C14 0.0547(16) 0.0324(14) 0.0341(13) -0.0001(11) -0.0040(12) 0.0019(12)
C15 0.090(2) 0.0557(19) 0.0409(16) -0.0085(14) 0.0110(16) -0.0133(17)
C16 0.137(4) 0.065(2) 0.0492(19) -0.0192(17) 0.001(2) -0.030(2)
C17 0.091(3) 0.066(2) 0.073(2) 0.005(2) -0.017(2) -0.030(2)
C18 0.059(2) 0.075(3) 0.096(3) -0.002(2) 0.0076(19) -0.0113(19)
C19 0.0628(19) 0.057(2) 0.068(2) -0.0151(16) 0.0124(16) -0.0013(17)
C20 0.0454(14) 0.0312(13) 0.0217(11) -0.0007(10) 0.0045(10) -0.0013(11)
C21 0.0408(13) 0.0325(13) 0.0249(11) -0.0003(10) 0.0065(10) -0.0045(11)
C22 0.0518(17) 0.0521(18) 0.0561(18) 0.0124(15) 0.0108(14) 0.0118(14)
C23 0.073(2) 0.0430(17) 0.0605(19) 0.0175(15) 0.0079(16) 0.0132(15)
C24 0.075(2) 0.0384(16) 0.0527(17) 0.0148(13) 0.0151(15) -0.0113(15)
C25 0.0491(15) 0.0377(14) 0.0333(13) 0.0010(11) 0.0095(11) -0.0086(12)
C26 0.0494(16) 0.0541(18) 0.0434(15) -0.0015(14) 0.0135(12) -0.0173(14)
C27 0.0377(14) 0.070(2) 0.0465(16) -0.0103(15) 0.0123(12) -0.0021(14)
C28 0.0484(15) 0.0466(16) 0.0361(14) -0.0034(12) 0.0038(12) 0.0098(13)
N1 0.0506(12) 0.0281(10) 0.0207(9) 0.0027(8) 0.0064(9) 0.0003(9)
N2 0.0435(12) 0.0414(13) 0.0401(12) 0.0099(10) 0.0099(9) 0.0042(10)
O1 0.0808(13) 0.0419(11) 0.0266(9) -0.0073(8) 0.0142(9) -0.0112(10)
O2 0.0708(13) 0.0428(11) 0.0240(9) 0.0041(8) 0.0076(8) 0.0068(10)

loop_
_atom_type_symbol
_atom_type_description
_atom_type_scat_dispersion_real
_atom_type_scat_dispersion_imag
_atom_type_scat_source
C C 0.0033 0.0016 'International Tables Vol C Tables 4.2.6.8 and 6.1.1.4'
H H 0.0000 0.0000 'International Tables Vol C Tables 4.2.6.8 and 6.1.1.4'
N N 0.0061 0.0033 'International Tables Vol C Tables 4.2.6.8 and 6.1.1.4'
O O 0.0106 0.0060 'International Tables Vol C Tables 4.2.6.8 and 6.1.1.4'
Br Br -0.2901 2.4595 'International Tables Vol C Tables 4.2.6.8 and 6.1.1.4'

loop_
_geom_angle_atom_site_label_1
_geom_angle_atom_site_label_2
_geom_angle_atom_site_label_3
_geom_angle
_geom_angle_site_symmetry_1
_geom_angle_site_symmetry_3
_geom_angle_publ_flag
C2 C1 C6 120.6(2) . . ?
C2 C1 C9 118.2(2) . . ?
C6 C1 C9 121.1(2) . . ?
C3 C2 C1 119.8(2) . . ?
C3 C2 H2 120.1 . . ?
C1 C2 H2 120.1 . . ?
C2 C3 C4 121.1(2) . . ?
C2 C3 Br1 118.78(19) . . ?
C4 C3 Br1 120.1(2) . . ?
C5 C4 C3 119.4(2) . . ?
C5 C4 H4 120.3 . . ?
C3 C4 H4 120.3 . . ?
C4 C5 C6 121.5(2) . . ?
C4 C5 H5 119.2 . . ?
C6 C5 H5 119.2 . . ?
C1 C6 C5 117.6(2) . . ?
C1 C6 C7 119.7(2) . . ?
C5 C6 C7 122.8(2) . . ?
C8 C7 C6 118.5(2) . . ?
C8 C7 C10 120.5(2) . . ?
C6 C7 C10 120.9(2) . . ?
C7 C8 N1 121.6(2) . . ?
C7 C8 C12 124.3(2) . . ?
N1 C8 C12 114.1(2) . . ?
O1 C9 N1 120.2(2) . . ?
O1 C9 C1 124.3(2) . . ?
N1 C9 C1 115.48(19) . . ?
C7 C10 C11 110.4(2) . . ?
C7 C10 H10A 109.6 . . ?
C11 C10 H10A 109.6 . . ?
C7 C10 H10B 109.6 . . ?
C11 C10 H10B 109.6 . . ?
H10A C10 H10B 108.1 . . ?
O2 C11 C10 108.9(2) . . ?
O2 C11 H11A 109.9 . . ?
C10 C11 H11A 109.9 . . ?
O2 C11 H11B 109.9 . . ?
C10 C11 H11B 109.9 . . ?
H11A C11 H11B 108.3 . . ?
C13 C12 C8 175.5(3) . . ?
C12 C13 C14 175.7(3) . . ?
C15 C14 C19 118.8(3) . . ?
C15 C14 C13 121.6(3) . . ?
C19 C14 C13 119.6(2) . . ?
C14 C15 C16 119.7(3) . . ?
C14 C15 H15 120.2 . . ?
C16 C15 H15 120.2 . . ?
C17 C16 C15 120.6(3) . . ?
C17 C16 H16 119.7 . . ?
C15 C16 H16 119.7 . . ?
C18 C17 C16 119.9(3) . . ?
C18 C17 H17 120.0 . . ?
C16 C17 H17 120.0 . . ?
C17 C18 C19 119.9(3) . . ?
C17 C18 H18 120.1 . . ?
C19 C18 H18 120.1 . . ?
C18 C19 C14 121.1(3) . . ?
C18 C19 H19 119.5 . . ?
C14 C19 H19 119.5 . . ?
C28 C20 C21 121.2(2) . . ?
C28 C20 N1 121.5(2) . . ?
C21 C20 N1 117.3(2) . . ?
N2 C21 C20 118.9(2) . . ?
N2 C21 C25 122.5(2) . . ?
C20 C21 C25 118.6(2) . . ?
N2 C22 C23 125.3(3) . . ?
N2 C22 H22 117.3 . . ?
C23 C22 H22 117.3 . . ?
C24 C23 C22 118.3(3) . . ?
C24 C23 H23 120.8 . . ?
C22 C23 H23 120.8 . . ?
C23 C24 C25 120.1(3) . . ?
C23 C24 H24 119.9 . . ?
C25 C24 H24 119.9 . . ?
C26 C25 C24 124.2(2) . . ?
C26 C25 C21 119.0(2) . . ?
C24 C25 C21 116.8(2) . . ?
C27 C26 C25 120.8(3) . . ?
C27 C26 H26 119.6 . . ?
C25 C26 H26 119.6 . . ?
C26 C27 C28 120.8(2) . . ?
C26 C27 H27 119.6 . . ?
C28 C27 H27 119.6 . . ?
C20 C28 C27 119.7(3) . . ?
C20 C28 H28 120.2 . . ?
C27 C28 H28 120.2 . . ?
C9 N1 C8 123.4(2) . . ?
C9 N1 C20 117.59(18) . . ?
C8 N1 C20 118.45(19) . . ?
C22 N2 C21 116.9(2) . . ?
C11 O2 H1O 109(2) . . ?

loop_
_geom_bond_atom_site_label_1
_geom_bond_atom_site_label_2
_geom_bond_distance
_geom_bond_site_symmetry_2
_geom_bond_publ_flag
Br1 C3 1.899(3) . ?
C1 C2 1.393(3) . ?
C1 C6 1.405(3) . ?
C1 C9 1.464(3) . ?
C2 C3 1.363(4) . ?
C2 H2 0.9300 . ?
C3 C4 1.391(4) . ?
C4 C5 1.368(4) . ?
C4 H4 0.9300 . ?
C5 C6 1.407(4) . ?
C5 H5 0.9300 . ?
C6 C7 1.442(3) . ?
C7 C8 1.353(3) . ?
C7 C10 1.511(3) . ?
C8 N1 1.413(3) . ?
C8 C12 1.427(4) . ?
C9 O1 1.233(3) . ?
C9 N1 1.371(3) . ?
C10 C11 1.514(3) . ?
C10 H10A 0.9700 . ?
C10 H10B 0.9700 . ?
C11 O2 1.415(3) . ?
C11 H11A 0.9700 . ?
C11 H11B 0.9700 . ?
C12 C13 1.194(4) . ?
C13 C14 1.433(4) . ?
C14 C15 1.376(4) . ?
C14 C19 1.380(4) . ?
C15 C16 1.384(5) . ?
C15 H15 0.9300 . ?
C16 C17 1.367(5) . ?
C16 H16 0.9300 . ?
C17 C18 1.361(5) . ?
C17 H17 0.9300 . ?
C18 C19 1.372(5) . ?
C18 H18 0.9300 . ?
C19 H19 0.9300 . ?
C20 C28 1.355(4) . ?
C20 C21 1.411(3) . ?
C20 N1 1.444(3) . ?
C21 N2 1.367(3) . ?
C21 C25 1.415(3) . ?
C22 N2 1.308(3) . ?
C22 C23 1.388(4) . ?
C22 H22 0.9300 . ?
C23 C24 1.352(4) . ?
C23 H23 0.9300 . ?
C24 C25 1.411(4) . ?
C24 H24 0.9300 . ?
C25 C26 1.406(4) . ?
C26 C27 1.350(4) . ?
C26 H26 0.9300 . ?
C27 C28 1.409(4) . ?
C27 H27 0.9300 . ?
C28 H28 0.9300 . ?
O2 H1O 0.78(3) . ?

loop_
_geom_torsion_atom_site_label_1
_geom_torsion_atom_site_label_2
_geom_torsion_atom_site_label_3
_geom_torsion_atom_site_label_4
_geom_torsion
_geom_torsion_site_symmetry_1
_geom_torsion_site_symmetry_2
_geom_torsion_site_symmetry_3
_geom_torsion_site_symmetry_4
_geom_torsion_publ_flag
C6 C1 C2 C3 -0.9(4) . . . . ?
C9 C1 C2 C3 176.0(2) . . . . ?
C1 C2 C3 C4 0.4(4) . . . . ?
C1 C2 C3 Br1 -177.38(18) . . . . ?
C2 C3 C4 C5 0.2(4) . . . . ?
Br1 C3 C4 C5 177.9(2) . . . . ?
C3 C4 C5 C6 -0.3(4) . . . . ?
C2 C1 C6 C5 0.7(4) . . . . ?
C9 C1 C6 C5 -176.0(2) . . . . ?
C2 C1 C6 C7 -179.8(2) . . . . ?
C9 C1 C6 C7 3.4(3) . . . . ?
C4 C5 C6 C1 -0.2(4) . . . . ?
C4 C5 C6 C7 -179.6(2) . . . . ?
C1 C6 C7 C8 -4.6(3) . . . . ?
C5 C6 C7 C8 174.8(2) . . . . ?
C1 C6 C7 C10 171.3(2) . . . . ?
C5 C6 C7 C10 -9.3(4) . . . . ?
C6 C7 C8 N1 1.6(3) . . . . ?
C10 C7 C8 N1 -174.3(2) . . . . ?
C6 C7 C8 C12 -179.9(2) . . . . ?
C10 C7 C8 C12 4.2(4) . . . . ?
C2 C1 C9 O1 1.9(4) . . . . ?
C6 C1 C9 O1 178.7(2) . . . . ?
C2 C1 C9 N1 -176.0(2) . . . . ?
C6 C1 C9 N1 0.8(3) . . . . ?
C8 C7 C10 C11 99.4(3) . . . . ?
C6 C7 C10 C11 -76.4(3) . . . . ?
C7 C10 C11 O2 -175.7(2) . . . . ?
C19 C14 C15 C16 0.0(5) . . . . ?
C13 C14 C15 C16 -179.9(3) . . . . ?
C14 C15 C16 C17 0.5(6) . . . . ?
C15 C16 C17 C18 -0.7(6) . . . . ?
C16 C17 C18 C19 0.5(6) . . . . ?
C17 C18 C19 C14 -0.1(6) . . . . ?
C15 C14 C19 C18 -0.2(5) . . . . ?
C13 C14 C19 C18 179.8(3) . . . . ?
C28 C20 C21 N2 -179.1(2) . . . . ?
N1 C20 C21 N2 1.2(3) . . . . ?
C28 C20 C21 C25 0.1(3) . . . . ?
N1 C20 C21 C25 -179.6(2) . . . . ?
N2 C22 C23 C24 0.1(5) . . . . ?
C22 C23 C24 C25 -0.7(5) . . . . ?
C23 C24 C25 C26 -179.0(3) . . . . ?
C23 C24 C25 C21 0.1(4) . . . . ?
N2 C21 C25 C26 -179.6(2) . . . . ?
C20 C21 C25 C26 1.2(3) . . . . ?
N2 C21 C25 C24 1.2(4) . . . . ?
C20 C21 C25 C24 -178.0(2) . . . . ?
C24 C25 C26 C27 177.3(3) . . . . ?
C21 C25 C26 C27 -1.8(4) . . . . ?
C25 C26 C27 C28 1.2(4) . . . . ?
C21 C20 C28 C27 -0.7(4) . . . . ?
N1 C20 C28 C27 178.9(2) . . . . ?
C26 C27 C28 C20 0.1(4) . . . . ?
O1 C9 N1 C8 178.0(2) . . . . ?
C1 C9 N1 C8 -4.1(3) . . . . ?
O1 C9 N1 C20 -10.5(3) . . . . ?
C1 C9 N1 C20 167.4(2) . . . . ?
C7 C8 N1 C9 2.9(4) . . . . ?
C12 C8 N1 C9 -175.7(2) . . . . ?
C7 C8 N1 C20 -168.5(2) . . . . ?
C12 C8 N1 C20 12.9(3) . . . . ?
C28 C20 N1 C9 88.0(3) . . . . ?
C21 C20 N1 C9 -92.4(3) . . . . ?
C28 C20 N1 C8 -100.1(3) . . . . ?
C21 C20 N1 C8 79.6(3) . . . . ?
C23 C22 N2 C21 1.1(4) . . . . ?
C20 C21 N2 C22 177.4(2) . . . . ?
C25 C21 N2 C22 -1.8(4) . . . . ?
